data_7205636
loop_
_publ_author_name
'Du, Xiao-Di'
'Li, Cheng-Hui'
'Zhang, Yuan'
'Liu, Sheng'
'Ma, Yue'
'You, Xiao-Zeng'

_publ_section_title
;
 Coordination polymers based on the octamolybdate and flexible
 bis(triazole) ligands with different spacer lengths
;
_journal_issue 7
_journal_name_full CrystEngComm
_journal_page_first 2350
_journal_paper_doi 10.1039/c0ce00517g
_journal_volume 13
_journal_year 2011
_chemical_formula_moiety 'C20 H34 Cu Mo4 N12 O14'
_chemical_formula_sum 'C20 H34 Cu Mo4 N12 O14'
_chemical_formula_weight 1113.89
_chemical_name_systematic
;
?
;
_space_group_IT_number 2
_symmetry_cell_setting triclinic
_symmetry_space_group_name_Hall '-P 1'
_symmetry_space_group_name_H-M 'P -1'
_atom_sites_solution_hydrogens geom
_atom_sites_solution_primary direct
_atom_sites_solution_secondary difmap
_audit_creation_method SHELXL-97
_cell_angle_alpha 99.980(2)
_cell_angle_beta 105.142(2)
_cell_angle_gamma 111.649(2)
_cell_formula_units_Z 2
_cell_length_a 12.4369(16)
_cell_length_b 12.8417(16)
_cell_length_c 13.2691(17)
_cell_measurement_reflns_used 3034
_cell_measurement_temperature 298(2)
_cell_measurement_theta_max 27.68
_cell_measurement_theta_min 2.48
_cell_volume 1813.4(4)
_computing_cell_refinement 'SMART; Bruker, 2000'
_computing_data_collection 'SMART; Bruker, 2000'
_computing_data_reduction 'SAINT; Bruker, 2000'
_computing_molecular_graphics 'SHELXTL; Bruker, 2000'
_computing_publication_material 'SHELXTL; Bruker, 2000'
_computing_structure_refinement 'SHELXTL; Bruker, 2000'
_computing_structure_solution 'SHELXTL; Bruker, 2000'
_diffrn_ambient_temperature 298(2)
_diffrn_measured_fraction_theta_full 0.982
_diffrn_measured_fraction_theta_max 0.982
_diffrn_measurement_device_type 'Bruker smart apex II CCD'
_diffrn_measurement_method 'phi and omega scans'
_diffrn_radiation_monochromator graphite
_diffrn_radiation_source 'fine-focus sealed tube'
_diffrn_radiation_type MoK\a
_diffrn_radiation_wavelength 0.71073
_diffrn_reflns_av_R_equivalents 0.0234
_diffrn_reflns_av_sigmaI/netI 0.0520
_diffrn_reflns_limit_h_max 7
_diffrn_reflns_limit_h_min -14
_diffrn_reflns_limit_k_max 15
_diffrn_reflns_limit_k_min -15
_diffrn_reflns_limit_l_max 15
_diffrn_reflns_limit_l_min -15
_diffrn_reflns_number 9129
_diffrn_reflns_theta_full 25.10
_diffrn_reflns_theta_max 25.10
_diffrn_reflns_theta_min 1.79
_exptl_absorpt_coefficient_mu 1.999
_exptl_absorpt_correction_T_max 0.6906
_exptl_absorpt_correction_T_min 0.6349
_exptl_absorpt_correction_type multi-scan
_exptl_absorpt_process_details '(SADABS; Bruker, 2000)'
_exptl_crystal_colour Blue
_exptl_crystal_density_diffrn 2.040
_exptl_crystal_density_method 'not measured'
_exptl_crystal_description Block
_exptl_crystal_F_000 1094
_exptl_crystal_size_max 0.25
_exptl_crystal_size_mid 0.21
_exptl_crystal_size_min 0.20
_refine_diff_density_max 1.545
_refine_diff_density_min -0.759
_refine_diff_density_rms 0.159
_refine_ls_extinction_method none
_refine_ls_goodness_of_fit_ref 1.060
_refine_ls_hydrogen_treatment constr
_refine_ls_matrix_type full
_refine_ls_number_parameters 479
_refine_ls_number_reflns 6340
_refine_ls_number_restraints 18
_refine_ls_restrained_S_all 1.059
_refine_ls_R_factor_all 0.0599
_refine_ls_R_factor_gt 0.0506
_refine_ls_shift/su_max 0.001
_refine_ls_shift/su_mean 0.000
_refine_ls_structure_factor_coef Fsqd
_refine_ls_weighting_details 'calc w=1/[\s^2^(Fo^2^)+(0.0656P)^2^+3.7635P] where P=(Fo^2^+2Fc^2^)/3'
_refine_ls_weighting_scheme calc
_refine_ls_wR_factor_gt 0.1228
_refine_ls_wR_factor_ref 0.1275
_reflns_number_gt 5415
_reflns_number_total 6340
_reflns_threshold_expression >2sigma(I)
_cod_data_source_file c0ce00517g.txt
_cod_data_source_block 91023cm
_cod_depositor_comments
;
The following automatic conversions were performed:
'_symmetry_cell_setting' value 'Triclinic' changed to 'triclinic'
according to '/home/saulius/struct/CIF-dictionaries/cif_core.dic'
dictionary named 'cif_core.dic' version 2.4.1 from
2010-06-29.

'_exptl_absorpt_correction_type' value 'Multi-scan' changed
to 'multi-scan' according to
'/home/saulius/struct/CIF-dictionaries/cif_core.dic' dictionary named
'cif_core.dic' version 2.4.1 from 2010-06-29.

Automatic conversion script
Id: cif_fix_enum 1555 2011-01-17 13:19:09Z saulius 
;
_cod_original_sg_symbol_Hall '-P 1 '
_cod_original_sg_symbol_H-M 'P-1 '
_cod_database_code 7205636

loop_
_symmetry_equiv_pos_as_xyz
'x, y, z'
'-x, -y, -z'

loop_
_atom_site_label
_atom_site_type_symbol
_atom_site_fract_x
_atom_site_fract_y
_atom_site_fract_z
_atom_site_U_iso_or_equiv
_atom_site_adp_type
_atom_site_occupancy
_atom_site_symmetry_multiplicity
_atom_site_calc_flag
_atom_site_refinement_flags
_atom_site_disorder_assembly
_atom_site_disorder_group
Mo1 Mo 0.26844(5) -0.18889(5) 0.05011(4) 0.02661(15) Uani 1 1 d . . .
Mo2 Mo 0.55984(5) -0.09056(5) 0.21602(4) 0.02567(15) Uani 1 1 d . . .
Mo3 Mo 0.51126(5) -0.12551(4) -0.07744(4) 0.02442(15) Uani 1 1 d . . .
Mo4 Mo 0.19913(6) -0.11097(6) -0.17850(5) 0.03934(18) Uani 1 1 d . . .
Cu1 Cu 0.0000 0.5000 0.0000 0.0274(3) Uani 1 2 d S . .
Cu2 Cu 0.5000 0.0000 0.5000 0.0275(3) Uani 1 2 d S . .
N1 N -0.0678(6) 0.7035(5) 0.2322(5) 0.0374(14) Uani 1 1 d . . .
N2 N -0.0891(8) 0.6102(6) 0.2711(5) 0.059(2) Uani 1 1 d . . .
N3 N -0.0296(5) 0.5833(5) 0.1270(4) 0.0338(13) Uani 1 1 d . . .
N4 N 0.7197(6) -0.1304(5) 0.6731(4) 0.0360(13) Uani 1 1 d . . .
N5 N 0.7386(8) -0.1551(9) 0.5797(6) 0.075(3) Uani 1 1 d . . .
N6 N 0.6120(5) -0.0694(5) 0.5633(4) 0.0295(12) Uani 1 1 d . . .
N7 N 0.3079(6) 0.4952(7) 0.2054(7) 0.065(2) Uani 1 1 d . . .
N8 N 0.2228(7) 0.4151(7) 0.2331(7) 0.072(2) Uani 1 1 d . A .
N9 N 0.1299(5) 0.4751(5) 0.1039(4) 0.0296(12) Uani 1 1 d . . .
N10 N 0.7689(6) 0.3154(5) 0.5198(6) 0.0485(17) Uani 1 1 d . . .
N11 N 0.7798(8) 0.3404(7) 0.6245(6) 0.074(2) Uani 1 1 d . . .
N12 N 0.6440(5) 0.1557(5) 0.5350(5) 0.0338(13) Uani 1 1 d . . .
C1 C -0.0657(9) 0.5407(7) 0.2053(6) 0.056(2) Uani 1 1 d . . .
H1 H -0.0733 0.4675 0.2114 0.067 Uiso 1 1 calc R . .
C2 C -0.0320(6) 0.6865(6) 0.1477(6) 0.0363(16) Uani 1 1 d . . .
H2 H -0.0115 0.7396 0.1085 0.044 Uiso 1 1 calc R . .
C3 C -0.0901(8) 0.8014(7) 0.2792(6) 0.049(2) Uani 1 1 d . . .
H3A H -0.1759 0.7719 0.2740 0.058 Uiso 1 1 calc R . .
H3B H -0.0770 0.8559 0.2364 0.058 Uiso 1 1 calc R . .
C4 C -0.0088(9) 0.8663(8) 0.3963(7) 0.061(2) Uani 1 1 d . . .
H4A H 0.0772 0.8962 0.4022 0.073 Uiso 1 1 calc R . .
H4B H -0.0224 0.8127 0.4399 0.073 Uiso 1 1 calc R . .
C5 C -0.0351(8) 0.9678(7) 0.4408(6) 0.051(2) Uani 1 1 d . . .
H5A H -0.0164 1.0231 0.3994 0.061 Uiso 1 1 calc R . .
H5B H -0.1229 0.9378 0.4286 0.061 Uiso 1 1 calc R . .
C6 C 0.6729(9) -0.1184(9) 0.5156(7) 0.065(3) Uani 1 1 d . . .
H6 H 0.6679 -0.1251 0.4434 0.077 Uiso 1 1 calc R . .
C7 C 0.6457(7) -0.0800(6) 0.6616(6) 0.0373(16) Uani 1 1 d . . .
H7 H 0.6198 -0.0545 0.7168 0.045 Uiso 1 1 calc R . .
C8 C 0.7841(8) -0.1528(7) 0.7703(6) 0.0449(19) Uani 1 1 d . . .
H8A H 0.8218 -0.2030 0.7494 0.054 Uiso 1 1 calc R . .
H8B H 0.7251 -0.1933 0.8019 0.054 Uiso 1 1 calc R . .
C9 C 0.8831(7) -0.0385(7) 0.8544(5) 0.0412(18) Uani 1 1 d . . .
H9A H 0.8456 0.0133 0.8712 0.049 Uiso 1 1 calc R . .
H9B H 0.9441 -0.0004 0.8235 0.049 Uiso 1 1 calc R . .
C10 C 0.9476(7) -0.0568(6) 0.9596(6) 0.0408(17) Uani 1 1 d . . .
H10A H 0.8876 -0.0898 0.9932 0.049 Uiso 1 1 calc R . .
H10B H 0.9802 -0.1128 0.9422 0.049 Uiso 1 1 calc R . .
C11 C 0.1185(7) 0.4064(7) 0.1705(7) 0.050(2) Uani 1 1 d . A .
H11 H 0.0423 0.3570 0.1714 0.060 Uiso 1 1 calc R . .
C12 C 0.2499(7) 0.5286(7) 0.1281(7) 0.0462(19) Uani 1 1 d . A .
H12 H 0.2888 0.5825 0.0955 0.055 Uiso 1 1 calc R . .
C13 C 0.4421(14) 0.5643(14) 0.2867(15) 0.059(4) Uani 0.566(10) 1 d PU A 1
H13A H 0.4931 0.6159 0.2551 0.070 Uiso 0.566(10) 1 calc PR A 1
H13B H 0.4450 0.6113 0.3538 0.070 Uiso 0.566(10) 1 calc PR A 1
C13' C 0.4403(18) 0.4997(18) 0.231(2) 0.059(4) Uani 0.434(10) 1 d PU A 2
H13C H 0.4362 0.4223 0.2057 0.070 Uiso 0.434(10) 1 calc PR A 2
H13D H 0.4889 0.5524 0.1987 0.070 Uiso 0.434(10) 1 calc PR A 2
C14 C 0.4855(14) 0.4754(15) 0.3083(15) 0.061(4) Uani 0.566(10) 1 d PU A 1
H14A H 0.4785 0.4260 0.2404 0.073 Uiso 0.566(10) 1 calc PR A 1
H14B H 0.4363 0.4261 0.3425 0.073 Uiso 0.566(10) 1 calc PR A 1
C14' C 0.4923(19) 0.547(2) 0.3564(19) 0.061(4) Uani 0.434(10) 1 d PU A 2
H14C H 0.4395 0.4977 0.3881 0.073 Uiso 0.434(10) 1 calc PR A 2
H14D H 0.5023 0.6268 0.3813 0.073 Uiso 0.434(10) 1 calc PR A 2
C15 C 0.6224(12) 0.5422(11) 0.3855(11) 0.096(4) Uani 1 1 d U . .
H15A H 0.6714 0.5926 0.3519 0.116 Uiso 1 1 calc R A 1
H15B H 0.6294 0.5905 0.4540 0.116 Uiso 1 1 calc R A 1
C16 C 0.6647(11) 0.4547(11) 0.4047(10) 0.091(4) Uani 1 1 d . A .
H16A H 0.6536 0.4062 0.3346 0.109 Uiso 1 1 calc R . .
H16B H 0.6124 0.4045 0.4362 0.109 Uiso 1 1 calc R . .
C17 C 0.7968(8) 0.5008(7) 0.4781(7) 0.054(2) Uani 1 1 d . . .
H17A H 0.8058 0.5366 0.5523 0.065 Uiso 1 1 calc R A .
H17B H 0.8492 0.5610 0.4544 0.065 Uiso 1 1 calc R . .
C18 C 0.8381(10) 0.4048(8) 0.4767(10) 0.073(3) Uani 1 1 d . A .
H18A H 0.8272 0.3680 0.4022 0.088 Uiso 1 1 calc R . .
H18B H 0.9255 0.4385 0.5202 0.088 Uiso 1 1 calc R . .
C19 C 0.7033(9) 0.2398(7) 0.6292(7) 0.067(3) Uani 1 1 d . . .
H19 H 0.6920 0.2289 0.6938 0.080 Uiso 1 1 calc R . .
C20 C 0.6884(8) 0.2064(7) 0.4694(7) 0.053(2) Uani 1 1 d . . .
H20 H 0.6659 0.1697 0.3953 0.064 Uiso 1 1 calc R . .
O1 O 0.1598(4) -0.3299(4) -0.0160(4) 0.0372(11) Uani 1 1 d . . .
O2 O 0.2341(4) -0.1529(4) 0.1620(4) 0.0377(11) Uani 1 1 d . . .
O3 O 0.5145(4) -0.0605(4) 0.3244(4) 0.0337(10) Uani 1 1 d . . .
O4 O 0.6410(4) -0.1665(4) 0.2519(4) 0.0380(11) Uani 1 1 d . . .
O5 O 0.5304(6) -0.2280(5) -0.1592(5) 0.0647(17) Uani 1 1 d . . .
O6 O 0.1187(6) -0.0332(6) -0.2083(5) 0.0692(19) Uani 1 1 d . . .
O7 O 0.1038(5) -0.2515(6) -0.2537(5) 0.0631(17) Uani 1 1 d . . .
O8 O 0.4086(4) -0.2157(4) 0.1139(3) 0.0292(10) Uani 1 1 d . . .
O9 O 0.2048(4) -0.1058(4) -0.0341(4) 0.0351(11) Uani 1 1 d . . .
O10 O 0.6075(4) -0.0910(5) 0.0604(4) 0.0410(12) Uani 1 1 d . . .
O11 O 0.6870(4) 0.0645(4) 0.2492(3) 0.0319(10) Uani 1 1 d . . .
O12 O 0.3535(4) -0.1796(4) -0.0892(4) 0.0376(11) Uani 1 1 d . . .
O13 O 0.5563(4) 0.0036(4) -0.1207(4) 0.0436(12) Uani 1 1 d . . .
O14 O 0.6202(15) 0.4544(15) 0.0728(13) 0.096(5) Uani 0.50 1 d P . .
H14E H 0.6087 0.4105 0.1138 0.143 Uiso 0.50 1 d PR . .
H14F H 0.6255 0.5207 0.1038 0.143 Uiso 0.50 1 d PR . .
O15 O 0.3451(19) 0.3256(14) 0.9576(12) 0.129(8) Uani 0.50 1 d P . .
H15C H 0.3952 0.3415 1.0217 0.194 Uiso 0.50 1 d PR . .
H15D H 0.3050 0.3667 0.9591 0.194 Uiso 0.50 1 d PR . .

loop_
_atom_site_aniso_label
_atom_site_aniso_U_11
_atom_site_aniso_U_22
_atom_site_aniso_U_33
_atom_site_aniso_U_23
_atom_site_aniso_U_13
_atom_site_aniso_U_12
Mo1 0.0236(3) 0.0249(3) 0.0286(3) 0.0126(2) 0.0082(2) 0.0064(2)
Mo2 0.0250(3) 0.0290(3) 0.0245(3) 0.0128(2) 0.0101(2) 0.0104(2)
Mo3 0.0318(3) 0.0210(3) 0.0235(3) 0.0070(2) 0.0133(2) 0.0121(2)
Mo4 0.0400(4) 0.0541(4) 0.0386(4) 0.0272(3) 0.0239(3) 0.0232(3)
Cu1 0.0294(6) 0.0272(6) 0.0253(6) 0.0032(4) 0.0092(5) 0.0145(5)
Cu2 0.0227(6) 0.0256(6) 0.0286(6) 0.0101(5) 0.0055(4) 0.0064(5)
N1 0.047(4) 0.030(3) 0.039(3) 0.006(3) 0.021(3) 0.019(3)
N2 0.104(6) 0.051(4) 0.043(4) 0.016(3) 0.045(4) 0.042(4)
N3 0.043(3) 0.030(3) 0.023(3) -0.001(2) 0.008(2) 0.017(3)
N4 0.039(3) 0.040(3) 0.027(3) 0.009(3) 0.005(3) 0.019(3)
N5 0.094(7) 0.133(8) 0.049(4) 0.040(5) 0.033(4) 0.091(7)
N6 0.029(3) 0.030(3) 0.026(3) 0.010(2) 0.005(2) 0.011(3)
N7 0.025(3) 0.064(5) 0.095(6) 0.056(4) 0.004(4) 0.007(3)
N8 0.048(5) 0.079(6) 0.097(6) 0.064(5) 0.019(4) 0.024(4)
N9 0.035(3) 0.030(3) 0.028(3) 0.010(2) 0.011(2) 0.018(3)
N10 0.042(4) 0.033(3) 0.075(5) 0.019(3) 0.041(4) 0.008(3)
N11 0.077(6) 0.049(5) 0.053(5) 0.011(4) 0.007(4) -0.007(4)
N12 0.024(3) 0.031(3) 0.039(3) 0.008(3) 0.008(2) 0.006(3)
C1 0.098(7) 0.041(5) 0.045(5) 0.016(4) 0.039(5) 0.039(5)
C2 0.036(4) 0.029(4) 0.040(4) 0.006(3) 0.019(3) 0.009(3)
C3 0.066(6) 0.045(5) 0.042(4) 0.002(4) 0.022(4) 0.035(4)
C4 0.073(6) 0.053(5) 0.051(5) -0.005(4) 0.017(5) 0.035(5)
C5 0.064(6) 0.049(5) 0.039(4) 0.003(4) 0.011(4) 0.033(4)
C6 0.087(7) 0.118(8) 0.038(4) 0.038(5) 0.035(5) 0.081(7)
C7 0.047(4) 0.041(4) 0.031(4) 0.009(3) 0.014(3) 0.028(4)
C8 0.054(5) 0.044(4) 0.035(4) 0.017(3) 0.003(3) 0.026(4)
C9 0.045(4) 0.052(5) 0.035(4) 0.017(3) 0.009(3) 0.032(4)
C10 0.042(4) 0.049(5) 0.038(4) 0.014(3) 0.012(3) 0.028(4)
C11 0.036(4) 0.049(5) 0.071(6) 0.036(4) 0.021(4) 0.014(4)
C12 0.033(4) 0.044(4) 0.064(5) 0.030(4) 0.018(4) 0.013(4)
C13 0.038(6) 0.039(8) 0.094(11) 0.024(7) 0.010(7) 0.020(7)
C13' 0.038(6) 0.039(8) 0.094(11) 0.024(7) 0.010(7) 0.020(7)
C14 0.039(6) 0.054(8) 0.081(10) 0.021(7) -0.008(7) 0.031(7)
C14' 0.039(6) 0.054(8) 0.081(10) 0.021(7) -0.008(7) 0.031(7)
C15 0.095(4) 0.097(4) 0.096(4) 0.033(2) 0.031(2) 0.041(2)
C16 0.070(7) 0.091(8) 0.093(8) 0.044(7) 0.013(6) 0.019(7)
C17 0.040(5) 0.047(5) 0.068(6) 0.028(4) 0.023(4) 0.004(4)
C18 0.078(7) 0.051(5) 0.115(9) 0.036(6) 0.072(7) 0.022(5)
C19 0.078(7) 0.036(5) 0.035(4) 0.009(4) -0.007(4) -0.009(4)
C20 0.064(6) 0.035(4) 0.050(5) 0.002(4) 0.035(4) 0.004(4)
O1 0.033(3) 0.027(2) 0.039(3) 0.010(2) 0.006(2) 0.004(2)
O2 0.036(3) 0.046(3) 0.039(3) 0.018(2) 0.015(2) 0.023(2)
O3 0.033(3) 0.040(3) 0.029(2) 0.010(2) 0.013(2) 0.015(2)
O4 0.036(3) 0.045(3) 0.041(3) 0.021(2) 0.015(2) 0.022(2)
O5 0.065(4) 0.055(4) 0.071(4) -0.008(3) 0.031(3) 0.030(3)
O6 0.080(5) 0.121(6) 0.064(4) 0.066(4) 0.048(4) 0.072(5)
O7 0.043(3) 0.080(4) 0.051(3) 0.027(3) 0.019(3) 0.007(3)
O8 0.026(2) 0.026(2) 0.032(2) 0.0102(19) 0.0106(19) 0.007(2)
O9 0.034(3) 0.043(3) 0.040(3) 0.026(2) 0.016(2) 0.021(2)
O10 0.031(3) 0.063(3) 0.036(3) 0.026(2) 0.016(2) 0.021(3)
O11 0.025(2) 0.032(2) 0.029(2) 0.0083(19) 0.0084(19) 0.004(2)
O12 0.032(3) 0.047(3) 0.030(2) 0.012(2) 0.012(2) 0.011(2)
O13 0.026(3) 0.034(3) 0.060(3) 0.026(2) 0.007(2) 0.003(2)
O14 0.101(13) 0.107(12) 0.117(13) 0.057(11) 0.064(11) 0.057(11)
O15 0.19(2) 0.103(13) 0.080(11) -0.005(9) -0.023(11) 0.114(15)

loop_
_atom_type_symbol
_atom_type_description
_atom_type_scat_dispersion_real
_atom_type_scat_dispersion_imag
_atom_type_scat_source
C C 0.0033 0.0016 'International Tables Vol C Tables 4.2.6.8 and 6.1.1.4'
H H 0.0000 0.0000 'International Tables Vol C Tables 4.2.6.8 and 6.1.1.4'
N N 0.0061 0.0033 'International Tables Vol C Tables 4.2.6.8 and 6.1.1.4'
O O 0.0106 0.0060 'International Tables Vol C Tables 4.2.6.8 and 6.1.1.4'
Cu Cu 0.3201 1.2651 'International Tables Vol C Tables 4.2.6.8 and 6.1.1.4'
Mo Mo -1.6832 0.6857 'International Tables Vol C Tables 4.2.6.8 and 6.1.1.4'

loop_
_geom_angle_atom_site_label_1
_geom_angle_atom_site_label_2
_geom_angle_atom_site_label_3
_geom_angle
_geom_angle_site_symmetry_1
_geom_angle_site_symmetry_3
_geom_angle_publ_flag
O2 Mo1 O1 103.2(2) . . ?
O2 Mo1 O9 99.5(2) . . ?
O1 Mo1 O9 101.5(2) . . ?
O2 Mo1 O8 100.0(2) . . ?
O1 Mo1 O8 100.1(2) . . ?
O9 Mo1 O8 146.57(19) . . ?
O2 Mo1 O12 163.2(2) . . ?
O1 Mo1 O12 93.3(2) . . ?
O9 Mo1 O12 73.52(18) . . ?
O8 Mo1 O12 80.08(17) . . ?
O2 Mo1 O13 88.1(2) . 2_655 ?
O1 Mo1 O13 167.8(2) . 2_655 ?
O9 Mo1 O13 80.75(18) . 2_655 ?
O8 Mo1 O13 73.09(17) . 2_655 ?
O12 Mo1 O13 75.80(18) . 2_655 ?
O4 Mo2 O3 104.2(2) . . ?
O4 Mo2 O8 100.1(2) . . ?
O3 Mo2 O8 100.2(2) . . ?
O4 Mo2 O11 102.8(2) . . ?
O3 Mo2 O11 96.2(2) . . ?
O8 Mo2 O11 147.55(18) . . ?
O4 Mo2 O10 90.6(2) . . ?
O3 Mo2 O10 164.5(2) . . ?
O8 Mo2 O10 81.31(18) . . ?
O11 Mo2 O10 75.73(18) . . ?
O4 Mo2 O13 165.6(2) . 2_655 ?
O3 Mo2 O13 89.6(2) . 2_655 ?
O8 Mo2 O13 72.91(17) . 2_655 ?
O11 Mo2 O13 79.44(17) . 2_655 ?
O10 Mo2 O13 76.00(18) . 2_655 ?
O5 Mo3 O12 109.3(3) . . ?
O5 Mo3 O10 109.8(3) . . ?
O12 Mo3 O10 110.3(2) . . ?
O5 Mo3 O13 107.9(3) . . ?
O12 Mo3 O13 110.5(2) . . ?
O10 Mo3 O13 109.0(2) . . ?
O6 Mo4 O7 106.1(3) . . ?
O6 Mo4 O11 101.9(2) . 2_655 ?
O7 Mo4 O11 103.3(2) . 2_655 ?
O6 Mo4 O9 100.6(2) . . ?
O7 Mo4 O9 104.9(2) . . ?
O11 Mo4 O9 137.0(2) 2_655 . ?
O6 Mo4 O12 164.5(3) . . ?
O7 Mo4 O12 88.5(2) . . ?
O11 Mo4 O12 79.10(17) 2_655 . ?
O9 Mo4 O12 69.98(17) . . ?
N9 Cu1 N9 180.0 . 2_565 ?
N9 Cu1 N3 90.5(2) . . ?
N9 Cu1 N3 89.5(2) 2_565 . ?
N9 Cu1 N3 89.5(2) . 2_565 ?
N9 Cu1 N3 90.5(2) 2_565 2_565 ?
N3 Cu1 N3 180.00(19) . 2_565 ?
N9 Cu1 O1 89.91(19) . 2 ?
N9 Cu1 O1 90.09(19) 2_565 2 ?
N3 Cu1 O1 81.5(2) . 2 ?
N3 Cu1 O1 98.5(2) 2_565 2 ?
N9 Cu1 O1 90.09(19) . 1_565 ?
N9 Cu1 O1 89.91(19) 2_565 1_565 ?
N3 Cu1 O1 98.5(2) . 1_565 ?
N3 Cu1 O1 81.5(2) 2_565 1_565 ?
O1 Cu1 O1 180.0(2) 2 1_565 ?
N6 Cu2 N6 180.0(3) . 2_656 ?
N6 Cu2 N12 88.3(2) . 2_656 ?
N6 Cu2 N12 91.7(2) 2_656 2_656 ?
N6 Cu2 N12 91.7(2) . . ?
N6 Cu2 N12 88.3(2) 2_656 . ?
N12 Cu2 N12 180.0(5) 2_656 . ?
N6 Cu2 O3 90.08(18) . 2_656 ?
N6 Cu2 O3 89.92(18) 2_656 2_656 ?
N12 Cu2 O3 89.92(19) 2_656 2_656 ?
N12 Cu2 O3 90.08(19) . 2_656 ?
N6 Cu2 O3 89.92(18) . . ?
N6 Cu2 O3 90.08(18) 2_656 . ?
N12 Cu2 O3 90.08(19) 2_656 . ?
N12 Cu2 O3 89.92(19) . . ?
O3 Cu2 O3 180.0 2_656 . ?
C2 N1 N2 110.0(5) . . ?
C2 N1 C3 129.0(6) . . ?
N2 N1 C3 121.0(6) . . ?
C1 N2 N1 102.5(6) . . ?
C2 N3 C1 102.4(6) . . ?
C2 N3 Cu1 129.1(5) . . ?
C1 N3 Cu1 128.1(5) . . ?
C7 N4 N5 108.7(6) . . ?
C7 N4 C8 129.8(6) . . ?
N5 N4 C8 121.3(6) . . ?
C6 N5 N4 104.1(7) . . ?
C7 N6 C6 101.3(6) . . ?
C7 N6 Cu2 129.4(5) . . ?
C6 N6 Cu2 129.3(5) . . ?
C12 N7 N8 109.1(6) . . ?
C12 N7 C13 127.1(8) . . ?
N8 N7 C13 119.5(9) . . ?
C12 N7 C13' 127.5(11) . . ?
N8 N7 C13' 119.1(10) . . ?
C13 N7 C13' 37.5(9) . . ?
C11 N8 N7 103.1(6) . . ?
C12 N9 C11 103.1(6) . . ?
C12 N9 Cu1 127.2(5) . . ?
C11 N9 Cu1 129.6(5) . . ?
C20 N10 N11 109.1(6) . . ?
C20 N10 C18 129.8(8) . . ?
N11 N10 C18 121.1(7) . . ?
C19 N11 N10 102.2(7) . . ?
C20 N12 C19 102.4(7) . . ?
C20 N12 Cu2 129.3(5) . . ?
C19 N12 Cu2 127.5(6) . . ?
N2 C1 N3 114.9(7) . . ?
N3 C2 N1 110.2(6) . . ?
N1 C3 C4 113.6(7) . . ?
C3 C4 C5 111.4(7) . . ?
C5 C5 C4 115.1(9) 2_576 . ?
N5 C6 N6 113.8(7) . . ?
N4 C7 N6 112.1(6) . . ?
N4 C8 C9 110.5(6) . . ?
C8 C9 C10 112.4(6) . . ?
C10 C10 C9 112.2(8) 2_757 . ?
N8 C11 N9 114.3(7) . . ?
N9 C12 N7 110.4(7) . . ?
C14 C13 N7 105.8(12) . . ?
C14' C13' N7 100.9(16) . . ?
C13 C14 C15 107.1(13) . . ?
C13' C14' C15 102.1(17) . . ?
C16 C15 C14 106.7(11) . . ?
C16 C15 C14' 135.1(13) . . ?
C14 C15 C14' 36.6(9) . . ?
C15 C16 C17 115.6(10) . . ?
C16 C17 C18 111.3(9) . . ?
N10 C18 C17 112.2(7) . . ?
N11 C19 N12 114.6(8) . . ?
N12 C20 N10 111.7(7) . . ?
Mo1 O1 Cu1 144.8(3) . 1_545 ?
Mo2 O3 Cu2 167.0(3) . . ?
Mo2 O8 Mo1 121.3(2) . . ?
Mo4 O9 Mo1 125.2(2) . . ?
Mo3 O10 Mo2 130.4(2) . . ?
Mo4 O11 Mo2 126.4(2) 2_655 . ?
Mo3 O12 Mo1 129.0(2) . . ?
Mo3 O12 Mo4 127.0(2) . . ?
Mo1 O12 Mo4 87.23(15) . . ?
Mo3 O13 Mo1 134.2(3) . 2_655 ?
Mo3 O13 Mo2 132.3(2) . 2_655 ?
Mo1 O13 Mo2 88.88(16) 2_655 2_655 ?

loop_
_geom_bond_atom_site_label_1
_geom_bond_atom_site_label_2
_geom_bond_distance
_geom_bond_site_symmetry_2
_geom_bond_publ_flag
Mo1 O2 1.686(5) . ?
Mo1 O1 1.702(4) . ?
Mo1 O9 1.894(4) . ?
Mo1 O8 1.909(4) . ?
Mo1 O12 2.357(4) . ?
Mo1 O13 2.372(5) 2_655 ?
Mo2 O4 1.684(5) . ?
Mo2 O3 1.711(4) . ?
Mo2 O8 1.908(4) . ?
Mo2 O11 1.916(4) . ?
Mo2 O10 2.292(4) . ?
Mo2 O13 2.380(5) 2_655 ?
Mo3 O5 1.683(5) . ?
Mo3 O12 1.776(5) . ?
Mo3 O10 1.777(5) . ?
Mo3 O13 1.789(5) . ?
Mo4 O6 1.679(6) . ?
Mo4 O7 1.684(6) . ?
Mo4 O11 1.872(4) 2_655 ?
Mo4 O9 1.888(4) . ?
Mo4 O12 2.507(5) . ?
Cu1 N9 1.996(5) . ?
Cu1 N9 1.996(5) 2_565 ?
Cu1 N3 2.028(5) . ?
Cu1 N3 2.028(5) 2_565 ?
Cu1 O1 2.439(4) 2 ?
Cu1 O1 2.439(4) 1_565 ?
Cu2 N6 2.000(5) . ?
Cu2 N6 2.000(5) 2_656 ?
Cu2 N12 2.006(5) 2_656 ?
Cu2 N12 2.006(5) . ?
Cu2 O3 2.400(4) 2_656 ?
Cu2 O3 2.400(4) . ?
N1 C2 1.323(8) . ?
N1 N2 1.351(8) . ?
N1 C3 1.456(8) . ?
N2 C1 1.303(9) . ?
N3 C2 1.319(8) . ?
N3 C1 1.356(9) . ?
N4 C7 1.299(9) . ?
N4 N5 1.329(9) . ?
N4 C8 1.464(8) . ?
N5 C6 1.293(10) . ?
N6 C7 1.310(8) . ?
N6 C6 1.355(9) . ?
N7 C12 1.324(10) . ?
N7 N8 1.358(9) . ?
N7 C13 1.540(16) . ?
N7 C13' 1.57(2) . ?
N8 C11 1.297(11) . ?
N9 C12 1.311(9) . ?
N9 C11 1.350(9) . ?
N10 C20 1.304(9) . ?
N10 N11 1.329(10) . ?
N10 C18 1.463(10) . ?
N11 C19 1.315(11) . ?
N12 C20 1.292(9) . ?
N12 C19 1.318(9) . ?
C3 C4 1.497(11) . ?
C4 C5 1.517(10) . ?
C5 C5 1.488(14) 2_576 ?
C8 C9 1.515(10) . ?
C9 C10 1.522(9) . ?
C10 C10 1.518(15) 2_757 ?
C13 C14 1.47(2) . ?
C13' C14' 1.53(3) . ?
C14 C15 1.546(19) . ?
C14' C15 1.59(2) . ?
C15 C16 1.439(16) . ?
C16 C17 1.499(13) . ?
C17 C18 1.500(12) . ?
O1 Cu1 2.439(4) 1_545 ?
O11 Mo4 1.872(4) 2_655 ?
O13 Mo1 2.372(5) 2_655 ?
O13 Mo2 2.380(5) 2_655 ?

loop_
_geom_hbond_atom_site_label_D
_geom_hbond_atom_site_label_H
_geom_hbond_atom_site_label_A
_geom_hbond_distance_DH
_geom_hbond_distance_HA
_geom_hbond_distance_DA
_geom_hbond_angle_DHA
_geom_hbond_site_symmetry_A
O14 H14E O5 0.85 2.62 3.396(16) 151.6 2_655
O14 H14F O15 0.85 2.21 2.81(2) 128.3 2_666
O15 H15C O14 0.85 2.46 3.00(3) 121.8 1_556
O15 H15D O14 0.85 2.30 2.81(2) 119.2 2_666
